data_2217250
loop_
_publ_author_name
'Yin-Xia Sun'
'Su-Xia Gao'
'Jun-Yan Shi'
'Wen-Kui Dong'

_publ_section_title {4,4'-Dimethoxy-2,2'-[ethylenedioxybis(nitrilomethylidyne)]diphenolato}copper(II)
_journal_coeditor_code PR2018
_journal_issue 1
_journal_name_full 'Acta Crystallographica Section E'
_journal_page_first m226
_journal_page_last m226
_journal_paper_doi 10.1107/S1600536807061752
_journal_volume 64
_journal_year 2008
_chemical_formula_iupac '[Cu (C18 H18 N2 O6)]'
_chemical_formula_moiety 'C18 H18 Cu N2 O6'
_chemical_formula_sum 'C18 H18 Cu N2 O6'
_chemical_formula_weight 421.88
_chemical_name_systematic
;
{4,4'-Dimethoxy-2,2'-
[ethylenedioxybis(nitrilomethylidyne)]diphenolato}copper(II)
;
_space_group_IT_number 14
_symmetry_cell_setting monoclinic
_symmetry_space_group_name_Hall '-P 2ybc'
_symmetry_space_group_name_H-M 'P 1 21/c 1'
_atom_sites_solution_hydrogens geom
_atom_sites_solution_primary direct
_atom_sites_solution_secondary difmap
_cell_angle_alpha 90.00
_cell_angle_beta 107.686(2)
_cell_angle_gamma 90.00
_cell_formula_units_Z 4
_cell_length_a 15.453(2)
_cell_length_b 7.6408(11)
_cell_length_c 15.927(2)
_cell_measurement_reflns_used 4146
_cell_measurement_temperature 298(2)
_cell_measurement_theta_max 28.17
_cell_measurement_theta_min 2.62
_cell_volume 1791.7(4)
_computing_cell_refinement 'SMART (Bruker, 1998)'
_computing_data_collection 'SMART (Bruker, 1998)'
_computing_data_reduction 'SAINT (Bruker, 2003)'
_computing_molecular_graphics 'SHELXTL (Sheldrick, 1997b)'
_computing_publication_material 'SHELXTL (Sheldrick, 1997b)'
_computing_structure_refinement 'SHELXL97 (Sheldrick, 1997a)'
_computing_structure_solution 'SHELXS97 (Sheldrick, 1990)'
_diffrn_ambient_temperature 298(2)
_diffrn_measured_fraction_theta_full 0.997
_diffrn_measured_fraction_theta_max 0.997
_diffrn_measurement_device_type 'Bruker APEX CCD area-detector'
_diffrn_measurement_method '\f and \w scans'
_diffrn_radiation_monochromator graphite
_diffrn_radiation_source 'fine-focus sealed tube'
_diffrn_radiation_type MoK\a
_diffrn_radiation_wavelength 0.71073
_diffrn_reflns_av_R_equivalents 0.0269
_diffrn_reflns_av_sigmaI/netI 0.0302
_diffrn_reflns_limit_h_max 17
_diffrn_reflns_limit_h_min -18
_diffrn_reflns_limit_k_max 9
_diffrn_reflns_limit_k_min -9
_diffrn_reflns_limit_l_max 18
_diffrn_reflns_limit_l_min -11
_diffrn_reflns_number 8649
_diffrn_reflns_theta_full 25.01
_diffrn_reflns_theta_max 25.01
_diffrn_reflns_theta_min 2.62
_diffrn_standards_number 0
_exptl_absorpt_coefficient_mu 1.258
_exptl_absorpt_correction_T_max 0.7871
_exptl_absorpt_correction_T_min 0.5664
_exptl_absorpt_correction_type multi-scan
_exptl_absorpt_process_details '(SADABS; Bruker, 2000?)'
_exptl_crystal_colour brown
_exptl_crystal_density_diffrn 1.564
_exptl_crystal_density_method 'not measured'
_exptl_crystal_description prismatic
_exptl_crystal_F_000 868
_exptl_crystal_size_max 0.51
_exptl_crystal_size_mid 0.29
_exptl_crystal_size_min 0.20
_refine_diff_density_max 0.247
_refine_diff_density_min -0.398
_refine_ls_extinction_method none
_refine_ls_goodness_of_fit_ref 1.098
_refine_ls_hydrogen_treatment constr
_refine_ls_matrix_type full
_refine_ls_number_parameters 246
_refine_ls_number_reflns 3138
_refine_ls_number_restraints 0
_refine_ls_restrained_S_all 1.098
_refine_ls_R_factor_all 0.0415
_refine_ls_R_factor_gt 0.0306
_refine_ls_shift/su_max 0.001
_refine_ls_shift/su_mean 0.000
_refine_ls_structure_factor_coef Fsqd
_refine_ls_weighting_details 'calc w=1/[\s^2^(Fo^2^)+(0.0417P)^2^+0.4958P] where P=(Fo^2^+2Fc^2^)/3'
_refine_ls_weighting_scheme calc
_refine_ls_wR_factor_gt 0.0754
_refine_ls_wR_factor_ref 0.0822
_reflns_number_gt 2600
_reflns_number_total 3138
_reflns_threshold_expression I>2\s(I)
_cod_data_source_file pr2018.cif
_cod_data_source_block I
_cod_depositor_comments
;
The following automatic conversions were performed:
'_symmetry_cell_setting' value 'Monoclinic' changed to 'monoclinic'
according to '/home/saulius/struct/CIF-dictionaries/cif_core.dic'
dictionary named 'cif_core.dic' version 2.4.1 from 2010-06-29.

Automatic conversion script
Id: cif_fix_enum 1527 2010-12-29 10:47:43Z saulius 

The following automatic conversions were performed:

'_symmetry_cell_setting' value 'Monoclinic' changed to 'monoclinic'
according to /home/saulius/struct/CIF-dictionaries/cif_core.dic
dictionary named 'cif_core.dic' version 2.4.1 from 2010-06-29.

Automatic conversion script
Id: cif_fix_values 1715 2011-07-08 13:25:40Z adriana 
;
_cod_original_cell_volume 1791.6(4)
_cod_original_sg_symbol_H-M P21/c
_cod_database_code 2217250
_cod_database_fobs_code 2217250

loop_
_symmetry_equiv_pos_as_xyz
'x, y, z'
'-x, y+1/2, -z+1/2'
'-x, -y, -z'
'x, -y-1/2, z-1/2'

loop_
_atom_site_type_symbol
_atom_site_label
_atom_site_fract_x
_atom_site_fract_y
_atom_site_fract_z
_atom_site_U_iso_or_equiv
_atom_site_adp_type
_atom_site_calc_flag
_atom_site_refinement_flags
_atom_site_occupancy
Cu Cu1 0.477290(19) -0.02861(4) 0.592030(18) 0.03177(12) Uani d . 1
N N1 0.58032(14) -0.2027(3) 0.63744(13) 0.0346(5) Uani d . 1
N N2 0.39767(13) -0.1437(3) 0.65094(12) 0.0322(5) Uani d . 1
O O1 0.57217(12) -0.3861(2) 0.64483(13) 0.0489(5) Uani d . 1
O O2 0.43329(12) -0.2799(2) 0.71371(10) 0.0390(4) Uani d . 1
O O3 0.56375(10) 0.1234(2) 0.56144(10) 0.0328(4) Uani d . 1
O O4 0.91554(12) 0.2546(3) 0.76874(13) 0.0552(5) Uani d . 1
O O5 0.39007(11) 0.1542(2) 0.55425(11) 0.0393(4) Uani d . 1
O O6 0.03883(14) 0.2491(3) 0.56161(17) 0.0680(6) Uani d . 1
C C1 0.48180(17) -0.4460(3) 0.60408(17) 0.0406(6) Uani d . 1
H H1A 0.4833 -0.5640 0.5821 0.049 Uiso calc R 1
H H1B 0.4523 -0.3711 0.5544 0.049 Uiso calc R 1
C C2 0.42871(18) -0.4441(3) 0.66883(17) 0.0400(6) Uani d . 1
H H2A 0.3656 -0.4704 0.6379 0.048 Uiso calc R 1
H H2B 0.4516 -0.5356 0.7121 0.048 Uiso calc R 1
C C3 0.66344(17) -0.1582(3) 0.67144(17) 0.0380(6) Uani d . 1
H H3 0.7040 -0.2446 0.7003 0.046 Uiso calc R 1
C C4 0.69934(17) 0.0146(3) 0.66865(16) 0.0344(6) Uani d . 1
C C5 0.64843(15) 0.1439(3) 0.61155(15) 0.0307(5) Uani d . 1
C C6 0.69354(16) 0.3032(3) 0.60920(16) 0.0359(6) Uani d . 1
H H6 0.6629 0.3910 0.5713 0.043 Uiso calc R 1
C C7 0.78087(17) 0.3335(4) 0.66068(17) 0.0402(6) Uani d . 1
H H7 0.8081 0.4405 0.6569 0.048 Uiso calc R 1
C C8 0.82935(16) 0.2064(4) 0.71851(17) 0.0385(6) Uani d . 1
C C9 0.78927(17) 0.0474(3) 0.72178(17) 0.0390(6) Uani d . 1
H H9 0.8216 -0.0394 0.7593 0.047 Uiso calc R 1
C C10 0.9674(2) 0.1302(5) 0.8288(2) 0.0790(11) Uani d . 1
H H10A 0.9378 0.1040 0.8723 0.118 Uiso calc R 1
H H10B 1.0267 0.1769 0.8573 0.118 Uiso calc R 1
H H10C 0.9728 0.0252 0.7977 0.118 Uiso calc R 1
C C11 0.31864(17) -0.0951(3) 0.65357(16) 0.0365(6) Uani d . 1
H H11 0.2925 -0.1587 0.6894 0.044 Uiso calc R 1
C C12 0.26844(17) 0.0485(3) 0.60588(16) 0.0356(6) Uani d . 1
C C13 0.30721(16) 0.1661(3) 0.55881(15) 0.0343(6) Uani d . 1
C C14 0.25243(17) 0.3072(3) 0.51642(18) 0.0428(6) Uani d . 1
H H14 0.2758 0.3865 0.4847 0.051 Uiso calc R 1
C C15 0.16610(18) 0.3314(4) 0.52042(18) 0.0455(7) Uani d . 1
H H15 0.1325 0.4275 0.4926 0.055 Uiso calc R 1
C C16 0.12811(18) 0.2130(4) 0.56585(19) 0.0468(7) Uani d . 1
C C17 0.17833(18) 0.0747(4) 0.60834(19) 0.0448(7) Uani d . 1
H H17 0.1533 -0.0034 0.6393 0.054 Uiso calc R 1
C C18 -0.0041(2) 0.1304(6) 0.6035(3) 0.0805(11) Uani d . 1
H H18A -0.0043 0.0160 0.5785 0.121 Uiso calc R 1
H H18B -0.0654 0.1676 0.5953 0.121 Uiso calc R 1
H H18C 0.0282 0.1265 0.6653 0.121 Uiso calc R 1

loop_
_atom_site_aniso_label
_atom_site_aniso_U_11
_atom_site_aniso_U_22
_atom_site_aniso_U_33
_atom_site_aniso_U_12
_atom_site_aniso_U_13
_atom_site_aniso_U_23
Cu1 0.03453(18) 0.02879(19) 0.03462(18) -0.00140(12) 0.01445(13) 0.00478(13)
N1 0.0442(12) 0.0240(11) 0.0385(11) 0.0009(9) 0.0168(10) 0.0044(9)
N2 0.0400(12) 0.0291(11) 0.0285(10) -0.0012(9) 0.0121(9) 0.0061(8)
O1 0.0487(11) 0.0240(10) 0.0756(14) 0.0007(8) 0.0214(10) 0.0039(9)
O2 0.0503(11) 0.0383(10) 0.0293(9) 0.0032(8) 0.0134(8) 0.0098(8)
O3 0.0297(9) 0.0335(10) 0.0346(9) -0.0040(7) 0.0087(7) 0.0067(7)
O4 0.0374(10) 0.0574(13) 0.0605(13) -0.0028(9) -0.0005(9) -0.0010(10)
O5 0.0391(10) 0.0341(10) 0.0492(10) 0.0004(8) 0.0200(8) 0.0108(8)
O6 0.0435(12) 0.0683(15) 0.0981(17) 0.0101(10) 0.0303(12) 0.0139(13)
C1 0.0563(17) 0.0255(14) 0.0393(15) -0.0066(12) 0.0133(13) -0.0008(11)
C2 0.0448(15) 0.0320(15) 0.0406(14) -0.0043(11) 0.0091(12) 0.0109(11)
C3 0.0418(15) 0.0312(14) 0.0419(14) 0.0063(11) 0.0139(12) 0.0064(11)
C4 0.0382(14) 0.0315(14) 0.0361(13) 0.0025(10) 0.0150(11) 0.0008(11)
C5 0.0327(13) 0.0320(14) 0.0307(12) 0.0004(10) 0.0145(10) -0.0011(10)
C6 0.0341(13) 0.0335(14) 0.0398(14) -0.0005(11) 0.0107(11) 0.0082(11)
C7 0.0375(14) 0.0357(15) 0.0492(16) -0.0058(11) 0.0159(12) -0.0001(12)
C8 0.0297(13) 0.0452(16) 0.0397(14) -0.0004(11) 0.0094(11) -0.0056(12)
C9 0.0379(14) 0.0384(16) 0.0388(14) 0.0083(11) 0.0089(11) 0.0040(11)
C10 0.0525(19) 0.085(3) 0.078(2) -0.0001(18) -0.0126(18) 0.013(2)
C11 0.0413(15) 0.0361(15) 0.0359(14) -0.0056(11) 0.0175(12) 0.0042(11)
C12 0.0367(13) 0.0349(15) 0.0359(13) -0.0037(11) 0.0122(11) -0.0007(11)
C13 0.0364(13) 0.0329(14) 0.0323(13) -0.0056(11) 0.0086(11) -0.0012(11)
C14 0.0418(15) 0.0362(15) 0.0478(16) -0.0037(12) 0.0097(12) 0.0091(12)
C15 0.0411(15) 0.0378(16) 0.0508(16) 0.0015(12) 0.0040(13) 0.0031(13)
C16 0.0350(14) 0.0495(18) 0.0562(17) -0.0001(12) 0.0145(13) -0.0043(14)
C17 0.0425(15) 0.0445(17) 0.0513(16) -0.0038(12) 0.0204(13) 0.0047(13)
C18 0.058(2) 0.090(3) 0.110(3) 0.0051(19) 0.052(2) 0.010(2)

loop_
_atom_type_symbol
_atom_type_description
_atom_type_scat_dispersion_real
_atom_type_scat_dispersion_imag
_atom_type_scat_source
C C 0.0033 0.0016 'International Tables Vol C Tables 4.2.6.8 and 6.1.1.4'
H H 0.0000 0.0000 'International Tables Vol C Tables 4.2.6.8 and 6.1.1.4'
N N 0.0061 0.0033 'International Tables Vol C Tables 4.2.6.8 and 6.1.1.4'
O O 0.0106 0.0060 'International Tables Vol C Tables 4.2.6.8 and 6.1.1.4'
Cu Cu 0.3201 1.2651 'International Tables Vol C Tables 4.2.6.8 and 6.1.1.4'

loop_
_geom_angle_atom_site_label_1
_geom_angle_atom_site_label_2
_geom_angle_atom_site_label_3
_geom_angle
O5 Cu1 O3 87.53(7)
O5 Cu1 N2 89.62(8)
O3 Cu1 N2 164.87(8)
O5 Cu1 N1 173.80(8)
O3 Cu1 N1 87.50(7)
N2 Cu1 N1 94.22(8)
C3 N1 O1 109.3(2)
C3 N1 Cu1 123.67(17)
O1 N1 Cu1 126.72(15)
C11 N2 O2 110.71(18)
C11 N2 Cu1 128.51(17)
O2 N2 Cu1 119.63(14)
N1 O1 C1 112.32(18)
N2 O2 C2 109.72(16)
C5 O3 Cu1 123.45(14)
C8 O4 C10 117.5(2)
C13 O5 Cu1 130.08(15)
C16 O6 C18 117.0(2)
O1 C1 C2 110.4(2)
O1 C1 H1A 109.6
C2 C1 H1A 109.6
O1 C1 H1B 109.6
C2 C1 H1B 109.6
H1A C1 H1B 108.1
O2 C2 C1 113.3(2)
O2 C2 H2A 108.9
C1 C2 H2A 108.9
O2 C2 H2B 108.9
C1 C2 H2B 108.9
H2A C2 H2B 107.7
N1 C3 C4 125.3(2)
N1 C3 H3 117.3
C4 C3 H3 117.3
C5 C4 C9 121.1(2)
C5 C4 C3 121.2(2)
C9 C4 C3 117.6(2)
O3 C5 C6 119.6(2)
O3 C5 C4 124.3(2)
C6 C5 C4 116.0(2)
C7 C6 C5 122.4(2)
C7 C6 H6 118.8
C5 C6 H6 118.8
C6 C7 C8 120.9(2)
C6 C7 H7 119.5
C8 C7 H7 119.5
C9 C8 O4 125.6(2)
C9 C8 C7 119.0(2)
O4 C8 C7 115.4(2)
C8 C9 C4 120.5(2)
C8 C9 H9 119.7
C4 C9 H9 119.7
O4 C10 H10A 109.5
O4 C10 H10B 109.5
H10A C10 H10B 109.5
O4 C10 H10C 109.5
H10A C10 H10C 109.5
H10B C10 H10C 109.5
N2 C11 C12 125.0(2)
N2 C11 H11 117.5
C12 C11 H11 117.5
C13 C12 C17 120.1(2)
C13 C12 C11 121.5(2)
C17 C12 C11 118.3(2)
O5 C13 C14 118.8(2)
O5 C13 C12 124.4(2)
C14 C13 C12 116.8(2)
C15 C14 C13 122.3(2)
C15 C14 H14 118.9
C13 C14 H14 118.9
C14 C15 C16 120.5(3)
C14 C15 H15 119.8
C16 C15 H15 119.8
C17 C16 O6 125.8(3)
C17 C16 C15 119.6(2)
O6 C16 C15 114.5(3)
C16 C17 C12 120.7(2)
C16 C17 H17 119.6
C12 C17 H17 119.6
O6 C18 H18A 109.5
O6 C18 H18B 109.5
H18A C18 H18B 109.5
O6 C18 H18C 109.5
H18A C18 H18C 109.5
H18B C18 H18C 109.5

loop_
_geom_bond_atom_site_label_1
_geom_bond_atom_site_label_2
_geom_bond_distance
Cu1 O5 1.9068(17)
Cu1 O3 1.9408(15)
Cu1 N2 1.9670(19)
Cu1 N1 2.032(2)
N1 C3 1.279(3)
N1 O1 1.415(3)
N2 C11 1.289(3)
N2 O2 1.432(2)
O1 C1 1.425(3)
O2 C2 1.435(3)
O3 C5 1.319(3)
O4 C8 1.379(3)
O4 C10 1.412(4)
O5 C13 1.308(3)
O6 C16 1.388(3)
O6 C18 1.406(4)
C1 C2 1.500(3)
C1 H1A 0.9700
C1 H1B 0.9700
C2 H2A 0.9700
C2 H2B 0.9700
C3 C4 1.438(3)
C3 H3 0.9300
C4 C5 1.410(3)
C4 C9 1.413(4)
C5 C6 1.409(3)
C6 C7 1.369(3)
C6 H6 0.9300
C7 C8 1.390(4)
C7 H7 0.9300
C8 C9 1.372(4)
C9 H9 0.9300
C10 H10A 0.9600
C10 H10B 0.9600
C10 H10C 0.9600
C11 C12 1.423(4)
C11 H11 0.9300
C12 C13 1.415(3)
C12 C17 1.419(4)
C13 C14 1.410(3)
C14 C15 1.367(4)
C14 H14 0.9300
C15 C16 1.395(4)
C15 H15 0.9300
C16 C17 1.363(4)
C17 H17 0.9300
C18 H18A 0.9600
C18 H18B 0.9600
C18 H18C 0.9600

loop_
_geom_torsion_atom_site_label_1
_geom_torsion_atom_site_label_2
_geom_torsion_atom_site_label_3
_geom_torsion_atom_site_label_4
_geom_torsion
O5 Cu1 N1 C3 -5.1(8)
O3 Cu1 N1 C3 31.6(2)
N2 Cu1 N1 C3 -133.3(2)
O5 Cu1 N1 O1 168.3(6)
O3 Cu1 N1 O1 -154.89(18)
N2 Cu1 N1 O1 40.17(19)
O5 Cu1 N2 C11 1.3(2)
O3 Cu1 N2 C11 80.4(4)
N1 Cu1 N2 C11 176.4(2)
O5 Cu1 N2 O2 -165.28(15)
O3 Cu1 N2 O2 -86.2(3)
N1 Cu1 N2 O2 9.85(16)
C3 N1 O1 C1 -177.0(2)
Cu1 N1 O1 C1 8.8(3)
C11 N2 O2 C2 106.1(2)
Cu1 N2 O2 C2 -85.07(19)
O5 Cu1 O3 C5 136.42(18)
N2 Cu1 O3 C5 57.1(4)
N1 Cu1 O3 C5 -39.87(18)
O3 Cu1 O5 C13 -174.0(2)
N2 Cu1 O5 C13 -8.9(2)
N1 Cu1 O5 C13 -137.2(6)
N1 O1 C1 C2 -89.8(2)
N2 O2 C2 C1 60.0(3)
O1 C1 C2 O2 51.2(3)
O1 N1 C3 C4 173.7(2)
Cu1 N1 C3 C4 -11.9(4)
N1 C3 C4 C5 -13.5(4)
N1 C3 C4 C9 169.8(2)
Cu1 O3 C5 C6 -151.11(17)
Cu1 O3 C5 C4 29.4(3)
C9 C4 C5 O3 -178.7(2)
C3 C4 C5 O3 4.7(4)
C9 C4 C5 C6 1.8(3)
C3 C4 C5 C6 -174.8(2)
O3 C5 C6 C7 178.9(2)
C4 C5 C6 C7 -1.6(4)
C5 C6 C7 C8 -0.2(4)
C10 O4 C8 C9 0.0(4)
C10 O4 C8 C7 179.7(3)
C6 C7 C8 C9 1.7(4)
C6 C7 C8 O4 -178.0(2)
O4 C8 C9 C4 178.3(2)
C7 C8 C9 C4 -1.4(4)
C5 C4 C9 C8 -0.4(4)
C3 C4 C9 C8 176.4(2)
O2 N2 C11 C12 173.7(2)
Cu1 N2 C11 C12 6.2(4)
N2 C11 C12 C13 -8.2(4)
N2 C11 C12 C17 173.5(2)
Cu1 O5 C13 C14 -172.55(17)
Cu1 O5 C13 C12 9.2(4)
C17 C12 C13 O5 178.7(2)
C11 C12 C13 O5 0.4(4)
C17 C12 C13 C14 0.4(4)
C11 C12 C13 C14 -177.9(2)
O5 C13 C14 C15 -178.0(2)
C12 C13 C14 C15 0.3(4)
C13 C14 C15 C16 -1.4(4)
C18 O6 C16 C17 -1.3(5)
C18 O6 C16 C15 177.7(3)
C14 C15 C16 C17 1.6(4)
C14 C15 C16 O6 -177.4(3)
O6 C16 C17 C12 178.1(3)
C15 C16 C17 C12 -0.8(4)
C13 C12 C17 C16 -0.2(4)
C11 C12 C17 C16 178.2(3)
